data_2010202
loop_
_publ_author_name
'Lokaj, J.'
'Kettmann, V.'
'Vr\'abel, V.'
'Ilavsk\'y, D.'
'Milata, V.'

_publ_section_title
;
 Diethyl 2-(2,3-diphenylquinoxalin-6-ylaminomethylene)malonate
;
_journal_issue 11
_journal_name_full 'Acta Crystallographica Section C'
_journal_page_first 1784
_journal_page_last 1786
_journal_paper_doi 10.1107/S0108270194001964
_journal_volume 50
_journal_year 1994
_chemical_formula_moiety 'C28 H25 N3 O5'
_chemical_formula_sum 'C28 H25 N3 O4'
_chemical_formula_weight 467.5
_symmetry_cell_setting monoclinic
_symmetry_space_group_name_Hall '-P 2ybc'
_symmetry_space_group_name_H-M 'P 1 21/c 1'
_atom_type_scat_source IntTabIV
_cell_angle_alpha 90.
_cell_angle_beta 103.85(6)
_cell_angle_gamma 90.
_cell_formula_units_Z 4
_cell_length_a 17.714(9)
_cell_length_b 7.571(5)
_cell_length_c 17.974(10)
_cell_measurement_reflns_used 15
_cell_measurement_temperature 293
_cell_measurement_theta_max 18
_cell_measurement_theta_min 6
_cell_volume 2340(2)
_diffrn_measurement_device P2~1~
_diffrn_measurement_method \q/2\q
_diffrn_radiation_type MoK\a
_diffrn_radiation_wavelength 0.71069
_diffrn_reflns_av_R_equivalents 0.035
_diffrn_reflns_limit_h_max 18
_diffrn_reflns_limit_h_min 0
_diffrn_reflns_limit_k_max 7
_diffrn_reflns_limit_k_min 0
_diffrn_reflns_limit_l_max 17
_diffrn_reflns_limit_l_min -18
_diffrn_reflns_number 2946
_diffrn_reflns_theta_max 25
_diffrn_standards_decay_% .0
_diffrn_standards_interval_count 100
_diffrn_standards_interval_time 100
_diffrn_standards_number 2
_exptl_absorpt_coefficient_mu 0.084
_exptl_absorpt_correction_type none
_exptl_crystal_colour 'brownish yellow'
_exptl_crystal_density_diffrn 1.327
_exptl_crystal_density_meas 1.330(10)
_exptl_crystal_density_method 'flotation in bromomethane/cyclohexane'
_exptl_crystal_description prism
_exptl_crystal_size_max 0.35
_exptl_crystal_size_mid 0.20
_exptl_crystal_size_min 0.15
_refine_diff_density_max 0.23
_refine_diff_density_min -0.24
_refine_ls_goodness_of_fit_obs 1.23
_refine_ls_hydrogen_treatment noref
_refine_ls_number_parameters 325
_refine_ls_number_reflns 1311
_refine_ls_R_factor_obs 0.072
_refine_ls_shift/esd_max 0.15
_refine_ls_structure_factor_coef F
_refine_ls_weighting_details 'w = 1/[\s^2^(F~o~) + (0.04F~o~)^2^]'
_refine_ls_weighting_scheme calc
_refine_ls_wR_factor_obs 0.068
_reflns_number_observed 1311
_reflns_number_total 2702
_reflns_observed_criterion I>=2\s(I)
_cod_data_source_file ka1063.cif
_cod_data_source_block ka1063_structure_1_of_1
_cod_depositor_comments
;
The following automatic conversions were performed:

'_refine_ls_weighting_scheme' value '1/[\s^2^(F~o~) + (0.04F~o~)^2^]'
was changed to 'calc'. New tag '_refine_ls_weighting_details' was
created. The value of the new tag was set to 'w = 1/[\s^2^(F~o~) +
(0.04F~o~)^2^]'.

Automatic conversion script
Id: cif_fix_values 3143 2015-03-26 13:38:13Z robertas 
;
_cod_original_sg_symbol_H-M 'P 21/c'
_cod_database_code 2010202

loop_
_atom_site_label
_atom_site_fract_x
_atom_site_fract_y
_atom_site_fract_z
N(1) .5465(2) .1990(6) .4560(3)
C(2) .5855(3) .2136(8) .4033(3)
C(3) .5574(3) .3366(8) .3384(3)
N(4) .4891(2) .4177(7) .3340(2)
C(5) .3764(3) .4744(9) .3788(3)
C(6) .3412(3) .4479(8) .4340(3)
C(7) .3724(3) .3527(9) .5025(4)
C(8) .4440(3) .2750(9) .5086(3)
C(9) .4791(3) .2945(9) .4543(3)
C(10) .4482(3) .3894(9) .3873(3)
C(11) .6481(3) .0964(8) .3995(3)
C(12) .7036(3) .0755(9) .4720(3)
C(13) .7651(3) -.0379(9) .4779(4)
C(14) .7705(3) -.1308(10) .4149(3)
C(15) .7157(3) -.1190(8) .3470(3)
C(16) .6553(3) -.0004(9) .3405(3)
C(17) .6007(3) .3795(8) .2849(3)
C(18) .5662(3) .4077(9) .2045(3)
C(19) .6116(3) .4526(9) .1565(3)
C(20) .6909(3) .4680(9) .1786(4)
C(21) .7247(3) .4485(9) .2575(3)
C(22) .6787(3) .4041(9) .3127(4)
C(231) .2255(7) .5849(14) .3747(9)
C(232) .2207(6) .5297(19) .4633(8)
N(5) .2643(3) .5178(8) .4330(4)
C(24) .1457(4) .6389(11) .4134(4)
C(25) .1073(4) .7137(11) .3543(4)
O(1) .1248(3) .7420(12) .2906(3)
O(2) .0289(2) .7325(7) .3454(3)
C(26) -.0224(4) .7977(14) .2843(4)
C(27) -.0975(4) .7691(14) .2762(5)
C(28) .1297(3) .6279(10) .4857(4)
O(3) .1618(3) .5455(8) .5431(3)
O(4) .0668(2) .7201(7) .4961(3)
C(29) .0449(5) .7103(13) .5744(4)
C(30) -.0272(5) .7981(12) .5605(4)
H(C5) .3527 .5669 .3301
H(C7) .3385 .3440 .5468
H(C8) .4720 .1984 .5597
H(C12) .6946 .1503 .5221
H(C13) .8091 -.0492 .5333
H(C14) .8210 -.2192 .4210
H(C15) .7221 -.2006 .2988
H(C16) .6118 .0099 .2846
H(C18) .5026 .3889 .1827
H(C19) .5841 .4784 .0953
H(C20) .7266 .4953 .1368
H(C21) .7859 .4678 .2777
H(C22) .7050 .3896 .3766
H1(C26) -.0106 .9467 .2845
H2(C26) -.0065 .7498 .2315
H1(C27) -.1133 .8346 .3275
H2(C27) -.1315 .8390 .2247
H3(C27) -.1088 .6337 .2754
H1(C29) .0420 .5773 .5945
H2(C29) .0903 .7830 .6190
H1(C30) -.0691 .7336 .5165
H2(C30) -.0492 .8045 .6124
H3(C30) -.0216 .9362 .5428

loop_
_geom_angle_atom_site_label_1
_geom_angle_atom_site_label_2
_geom_angle_atom_site_label_3
_geom_angle
_geom_angle_publ_flag
C(2) N(1) C(9) 122.8(5) yes
N(1) C(2) C(3) 119.2(5) yes
N(1) C(2) C(11) 122.1(5) yes
C(3) C(2) C(11) 118.0(5) yes
C(2) C(3) N(4) 117.5(5) yes
C(2) C(3) C(17) 123.2(5) yes
N(4) C(3) C(17) 119.2(5) yes
C(3) N(4) C(10) 121.0(5) yes
N(4) C(10) C(5) 118.5(6) yes
N(4) C(10) C(9) 121.9(6) yes
C(6) N(5) C(231) 119.7(8) yes
C(6) N(5) C(232) 145.7(9) yes
C(5) C(10) C(9) 119.2(6) yes
C(6) C(5) C(10) 115.7(6) yes
C(5) C(6) C(7) 125.4(6) yes
C(5) C(6) N(5) 123.3(6) yes
C(7) C(6) N(5) 111.3(6) yes
C(6) C(7) C(8) 116.4(6) yes
C(7) C(8) C(9) 119.6(6) yes
C(8) C(9) N(1) 119.6(6) yes
C(8) C(9) C(10) 123.6(6) yes
N(1) C(9) C(10) 116.3(5) yes
N(5) C(231) C(24) 95.6(9) yes
N(5) C(232) C(24) 111.1(10) yes

loop_
_geom_bond_atom_site_label_1
_geom_bond_atom_site_label_2
_geom_bond_distance
_geom_bond_publ_flag
N(1) C(2) 1.304(7) yes
C(2) C(3) 1.482(8) yes
C(3) N(4) 1.342(7) yes
N(4) C(10) 1.348(7) yes
C(10) C(5) 1.400(8) yes
C(5) C(6) 1.308(8) yes
C(6) C(7) 1.419(8) yes
C(7) C(8) 1.380(9) yes
C(8) C(9) 1.285(8) yes
C(9) N(1) 1.390(7) yes
C(9) C(10) 1.397(8) yes
C(2) C(11) 1.434(7) yes
C(11) C(12) 1.441(8) no
C(12) C(13) 1.372(8) no
C(13) C(14) 1.355(9) no
C(14) C(15) 1.369(8) no
C(15) C(16) 1.380(9) no
C(16) C(11) 1.320(8) no
C(3) C(17) 1.404(8) yes
C(17) C(18) 1.444(7) no
C(18) C(19) 1.356(8) no
C(19) C(20) 1.370(8) no
C(20) C(21) 1.409(9) no
C(21) C(22) 1.466(9) no
C(22) C(17) 1.365(8) no
C(6) N(5) 1.457(8) yes
N(5) C(231) 1.219(16) yes
N(5) C(232) 1.051(14) yes
C(231) C(24) 1.767(15) yes
C(232) C(24) 1.638(15) yes
C(24) C(25) 1.252(10) no
C(25) O(1) 1.274(9) no
C(25) O(2) 1.367(8) no
O(2) C(26) 1.341(9) no
C(26) C(27) 1.321(12) no
C(24) C(28) 1.398(10) no
C(28) O(3) 1.223(9) no
C(28) O(4) 1.365(8) no
O(4) C(29) 1.549(9) no
C(29) C(30) 1.407(12) no
